data_7718604
loop_
_publ_author_name
'Sugamata, Koh'
'Furukawa, Riko'
'Amanokura, Natsuki'
'Minoura, Mao'

_publ_section_title
;
 Phenothiazine-dioxide-based Cu-MOFs: preserving porosity through the
 incorporation of substituents into organic linkers.
;
_journal_issue 22
_journal_name_full 'Dalton transactions (Cambridge, England : 2003)'
_journal_page_first 8813
_journal_page_last 8818
_journal_paper_doi 10.1039/d5dt00721f
_journal_volume 54
_journal_year 2025
_chemical_formula_moiety 'C34 H16 N2 O14 S2 Zn2, 5[C3H7NO]'
_chemical_formula_sum 'C49 H49 N7 O19 S2 Zn2'
_chemical_formula_weight 1234.81
_space_group_crystal_system trigonal
_space_group_IT_number 166
_space_group_name_Hall '-R 3 2"'
_space_group_name_H-M_alt 'R -3 m :H'
_atom_sites_solution_hydrogens geom
_atom_sites_solution_primary iterative
_audit_creation_date 2025-04-23
_audit_creation_method
;
Olex2 1.3
(compiled 2020.11.12 svn.r5f609507 for OlexSys, GUI svn.r6408)
;
_audit_update_record
;
2025-04-23 deposited with the CCDC.	2025-04-29 downloaded from the CCDC.
;
_cell_angle_alpha 90
_cell_angle_beta 90
_cell_angle_gamma 120
_cell_formula_units_Z 9
_cell_length_a 29.3386(4)
_cell_length_b 29.3386(4)
_cell_length_c 29.3136(10)
_cell_measurement_reflns_used 19876
_cell_measurement_temperature 233(2)
_cell_measurement_theta_max 13.3010
_cell_measurement_theta_min 1.6910
_cell_volume 21851.4(9)
_computing_cell_refinement 'CrysAlisPro 1.171.42.58a (Rigaku OD, 2022)'
_computing_data_collection 'CrysAlisPro 1.171.42.58a (Rigaku OD, 2022)'
_computing_data_reduction 'CrysAlisPro 1.171.42.58a (Rigaku OD, 2022)'
_computing_molecular_graphics 'Olex2 1.3 (Dolomanov et al., 2009)'
_computing_publication_material 'Olex2 1.3 (Dolomanov et al., 2009)'
_computing_structure_refinement 'SHELXL 2019/3 (Sheldrick, 2015)'
_computing_structure_solution 'olex2.solve 1.3 (Bourhis et al., 2015)'
_diffrn_ambient_temperature 233.15
_diffrn_detector_area_resol_mean 5.8140
_diffrn_measured_fraction_theta_full 0.997
_diffrn_measured_fraction_theta_max 0.997
_diffrn_measurement_device_type 'PILATUS3 X CdTe 1M'
_diffrn_measurement_method '\w scans'
_diffrn_radiation_type Synchrotron
_diffrn_radiation_wavelength 0.4139
_diffrn_reflns_av_R_equivalents 0.0473
_diffrn_reflns_av_unetI/netI 0.0129
_diffrn_reflns_Laue_measured_fraction_full 0.997
_diffrn_reflns_Laue_measured_fraction_max 0.997
_diffrn_reflns_limit_h_max 35
_diffrn_reflns_limit_h_min -35
_diffrn_reflns_limit_k_max 35
_diffrn_reflns_limit_k_min -35
_diffrn_reflns_limit_l_max 35
_diffrn_reflns_limit_l_min -35
_diffrn_reflns_number 84881
_diffrn_reflns_point_group_measured_fraction_full 0.997
_diffrn_reflns_point_group_measured_fraction_max 0.997
_diffrn_reflns_theta_full 14.379
_diffrn_reflns_theta_max 14.438
_diffrn_reflns_theta_min 1.458
_exptl_absorpt_coefficient_mu 0.139
_exptl_absorpt_correction_T_max 1.00000
_exptl_absorpt_correction_T_min 0.90859
_exptl_absorpt_correction_type multi-scan
_exptl_absorpt_process_details
;
CrysAlisPro 1.171.42.93a (Rigaku Oxford Diffraction, 2023)
Empirical absorption correction using spherical harmonics,
implemented in SCALE3 ABSPACK scaling algorithm.
;
_exptl_crystal_colour colorless
_exptl_crystal_density_diffrn 0.845
_exptl_crystal_description block
_exptl_crystal_F_000 5724
_exptl_crystal_size_max 0.01
_exptl_crystal_size_mid 0.01
_exptl_crystal_size_min 0.01
_refine_diff_density_max 0.757
_refine_diff_density_min -0.669
_refine_diff_density_rms 0.067
_refine_ls_extinction_method none
_refine_ls_goodness_of_fit_ref 1.138
_refine_ls_hydrogen_treatment constr
_refine_ls_matrix_type full
_refine_ls_number_parameters 136
_refine_ls_number_reflns 4731
_refine_ls_number_restraints 159
_refine_ls_restrained_S_all 1.321
_refine_ls_R_factor_all 0.0834
_refine_ls_R_factor_gt 0.0786
_refine_ls_shift/su_max 0.000
_refine_ls_shift/su_mean 0.000
_refine_ls_structure_factor_coef Fsqd
_refine_ls_weighting_details 'w=1/[\s^2^(Fo^2^)+(0.1793P)^2^+18.7105P] where P=(Fo^2^+2Fc^2^)/3'
_refine_ls_weighting_scheme calc
_refine_ls_wR_factor_gt 0.2667
_refine_ls_wR_factor_ref 0.2741
_reflns_Friedel_coverage 0.000
_reflns_number_gt 4014
_reflns_number_total 4731
_reflns_threshold_expression 'I > 2\s(I)'
_cod_data_source_file d5dt00721f2.cif
_cod_data_source_block 24_znppdmf120_autored_a
_cod_depositor_comments 'Adding full bibliography for 7718601--7718612.cif.'
_cod_original_cell_volume 21851.4(10)
_cod_original_sg_symbol_H-M 'R -3 m'
_cod_database_code 7718604
_shelx_shelxl_version_number 2019/3
_shelx_space_group_comment
;
The symmetry employed for this shelxl refinement is uniquely defined
by the following loop, which should always be used as a source of
symmetry information in preference to the above space-group names.
They are only intended as comments.
;
_shelx_estimated_absorpt_t_max 0.999
_shelx_estimated_absorpt_t_min 0.999
_olex2_refinement_description
;
1. Fixed Uiso
 At 1.2 times of:
  All C(H) groups
2. Restrained distances
 C11-C12
 1.35 with sigma of 0.02
 C11-C10
 1.35 with sigma of 0.02
 C12_$1-C10
 1.35 with sigma of 0.01
3. Uiso/Uaniso restraints and constraints
C00A \\sim N008 \\sim C11 \\sim C12 \\sim C10: within 1.7A with sigma of 0.001
and sigma for terminal atoms of 0.001 within 1.7A
O004 \\sim C007 \\sim O003 \\sim C00B \\sim C00D \\sim C00C \\sim C00A \\sim
C00F \\sim C00E: within 1.7A with sigma of 0.01 and sigma for terminal atoms of
0.01 within 1.7A
Uanis(C00B) \\sim Ueq, Uanis(C00D) \\sim Ueq, Uanis(C00C) \\sim Ueq,
Uanis(C00A) \\sim Ueq, Uanis(C00F) \\sim Ueq, Uanis(C00E) \\sim Ueq,
Uanis(S002) \\sim Ueq, Uanis(O7) \\sim Ueq, Uanis(O006) \\sim Ueq: with sigma
of 0.01 and sigma for terminal atoms of 0.01
Uanis(N008) \\sim Ueq, Uanis(C11) \\sim Ueq, Uanis(C10) \\sim Ueq, Uanis(C12)
\\sim Ueq: with sigma of 0.01 and sigma for terminal atoms of 0.01
4.a Aromatic/amide H refined with riding coordinates:
 C10(H10), C00D(H00D), C00E(H00E), C00F(H00F), C12(H12)
;
_smtbx_masks_special_details
;
A solvent mask was calculated and 1845 electrons were 
found in a volume of 16215\%A^3^ in 1 void per unit cell. 
This is consistent with the presence of 
5[C3H7NO] per Formula Unit 
which account for 1800 electrons 
per unit cell.
;
_smtbx_masks_void_probe_radius 1.2
_smtbx_masks_void_truncation_radius 1.2
_platon_squeeze_special_details
;
A solvent mask was calculated and 1927 electrons were 
found in a volume of 16082\%A^3^ in 1 void per unit cell. 
This is consistent with the presence of 
5[C3H7NO] per Formula Unit 
which account for 1800 electrons 
per unit cell.
;
_platon_squeeze_void_probe_radius 1.20
_olex2_submission_special_instructions 'No special instructions were received'

loop_
_space_group_symop_operation_xyz
'x, y, z'
'-y, x-y, z'
'-x+y, -x, z'
'x-y, -y, -z'
'-x, -x+y, -z'
'y, x, -z'
'x+2/3, y+1/3, z+1/3'
'-y+2/3, x-y+1/3, z+1/3'
'-x+y+2/3, -x+1/3, z+1/3'
'x-y+2/3, -y+1/3, -z+1/3'
'-x+2/3, -x+y+1/3, -z+1/3'
'y+2/3, x+1/3, -z+1/3'
'x+1/3, y+2/3, z+2/3'
'-y+1/3, x-y+2/3, z+2/3'
'-x+y+1/3, -x+2/3, z+2/3'
'x-y+1/3, -y+2/3, -z+2/3'
'-x+1/3, -x+y+2/3, -z+2/3'
'y+1/3, x+2/3, -z+2/3'
'-x, -y, -z'
'y, -x+y, -z'
'x-y, x, -z'
'-x+y, y, z'
'x, x-y, z'
'-y, -x, z'
'-x+2/3, -y+1/3, -z+1/3'
'y+2/3, -x+y+1/3, -z+1/3'
'x-y+2/3, x+1/3, -z+1/3'
'-x+y+2/3, y+1/3, z+1/3'
'x+2/3, x-y+1/3, z+1/3'
'-y+2/3, -x+1/3, z+1/3'
'-x+1/3, -y+2/3, -z+2/3'
'y+1/3, -x+y+2/3, -z+2/3'
'x-y+1/3, x+2/3, -z+2/3'
'-x+y+1/3, y+2/3, z+2/3'
'x+1/3, x-y+2/3, z+2/3'
'-y+1/3, -x+2/3, z+2/3'

loop_
_atom_site_label
_atom_site_type_symbol
_atom_site_fract_x
_atom_site_fract_y
_atom_site_fract_z
_atom_site_U_iso_or_equiv
_atom_site_adp_type
_atom_site_occupancy
_atom_site_site_symmetry_order
_atom_site_calc_flag
_atom_site_refinement_flags_posn
_atom_site_refinement_flags_adp
_atom_site_refinement_flags_occupancy
_atom_site_disorder_assembly
_atom_site_disorder_group
Zn01 Zn 0.97333(2) 0.48666(2) 0.45427(2) 0.0660(3) Uani 1 2 d S T P . .
S002 S 0.78443(6) 0.56887(12) 0.48658(11) 0.1370(9) Uani 1 2 d S TU P . .
O003 O 0.92781(12) 0.51161(14) 0.48367(14) 0.1087(11) Uani 1 1 d . U . . .
O004 O 0.97028(13) 0.53372(17) 0.55041(15) 0.1206(12) Uani 1 1 d . U . . .
O005 O 0.9444(2) 0.47220(12) 0.3921(2) 0.142(2) Uani 1 2 d S T P . .
O006 O 0.76008(14) 0.5202(3) 0.4620(2) 0.146(2) Uani 1 2 d S TU P . .
C007 C 0.93600(17) 0.5306(2) 0.5233(2) 0.1138(15) Uani 1 1 d . U . . .
N008 N 0.80705(19) 0.6141(4) 0.5820(3) 0.1525(14) Uani 1 2 d S TU P . .
C10 C 0.8063(2) 0.6126(5) 0.6660(4) 0.1536(15) Uani 1 2 d DS TU P . .
H10 H 0.787823 0.575647 0.664082 0.184 Uiso 1 2 calc R U P . .
C00A C 0.8393(2) 0.5955(3) 0.5658(3) 0.1509(14) Uani 1 1 d . U . . .
C00B C 0.90188(19) 0.5522(3) 0.5381(3) 0.1276(17) Uani 1 1 d . U . . .
C00C C 0.8307(2) 0.5697(3) 0.5242(2) 0.1285(17) Uani 1 1 d . U . . .
C00D C 0.86108(19) 0.5480(2) 0.5106(2) 0.1221(16) Uani 1 1 d . U . . .
H00D H 0.854109 0.530301 0.482540 0.146 Uiso 1 1 calc R U . . .
C00E C 0.9120(2) 0.5792(3) 0.5784(3) 0.148(2) Uani 1 1 d . U . . .
H00E H 0.940698 0.584077 0.596167 0.178 Uiso 1 1 calc R U . . .
C00F C 0.8814(2) 0.5994(4) 0.5935(3) 0.162(2) Uani 1 1 d . U . . .
H00F H 0.888117 0.615777 0.622236 0.194 Uiso 1 1 calc R U . . .
C11 C 0.8216(2) 0.6432(5) 0.6267(4) 0.1531(14) Uani 1 2 d DS TU P . .
O7 O 0.8095(2) 0.6191(4) 0.4605(3) 0.182(3) Uani 1 2 d S TU P . .
C12 C 0.8475(2) 0.6951(5) 0.6242(4) 0.1537(15) Uani 1 2 d DS TU P . .
H12 H 0.856723 0.713439 0.596403 0.184 Uiso 1 2 calc R U P . .

loop_
_atom_site_aniso_label
_atom_site_aniso_U_11
_atom_site_aniso_U_22
_atom_site_aniso_U_33
_atom_site_aniso_U_23
_atom_site_aniso_U_13
_atom_site_aniso_U_12
Zn01 0.0361(3) 0.0505(3) 0.1066(5) 0.00004(11) 0.0001(2) 0.01804(17)
S002 0.0815(8) 0.156(2) 0.198(2) -0.0434(18) -0.0217(9) 0.0782(10)
O003 0.0667(16) 0.109(2) 0.174(3) -0.028(2) -0.0043(18) 0.0618(16)
O004 0.0729(18) 0.131(3) 0.182(3) -0.040(2) -0.009(2) 0.0687(19)
O005 0.100(4) 0.173(5) 0.129(4) -0.0118(16) -0.024(3) 0.0501(19)
O006 0.097(2) 0.184(5) 0.186(5) -0.080(4) -0.040(2) 0.092(3)
C007 0.062(2) 0.115(3) 0.183(4) -0.043(3) -0.009(2) 0.058(2)
N008 0.0966(14) 0.187(3) 0.204(3) -0.073(2) -0.0365(12) 0.0936(14)
C10 0.0983(16) 0.188(3) 0.205(3) -0.071(2) -0.0357(12) 0.0938(14)
C00A 0.0958(15) 0.186(3) 0.204(3) -0.074(2) -0.0362(15) 0.0952(16)
C00B 0.076(2) 0.152(4) 0.180(4) -0.060(3) -0.021(2) 0.075(2)
C00C 0.084(3) 0.145(4) 0.183(4) -0.058(3) -0.025(3) 0.077(3)
C00D 0.075(2) 0.141(4) 0.170(4) -0.052(3) -0.020(2) 0.068(2)
C00E 0.086(3) 0.196(4) 0.200(4) -0.085(4) -0.044(3) 0.098(3)
C00F 0.098(3) 0.209(5) 0.213(5) -0.095(4) -0.046(3) 0.103(3)
C11 0.0973(14) 0.187(3) 0.204(3) -0.072(2) -0.0360(12) 0.0937(14)
O7 0.132(3) 0.191(6) 0.243(7) 0.029(6) 0.014(3) 0.095(3)
C12 0.0983(16) 0.187(3) 0.205(3) -0.071(2) -0.0357(12) 0.0937(14)

loop_
_atom_type_symbol
_atom_type_description
_atom_type_scat_dispersion_real
_atom_type_scat_dispersion_imag
_atom_type_scat_source
C C -0.0011 0.0005 'International Tables Vol C Tables 4.2.6.8 and 6.1.1.4'
H H 0.0000 0.0000 'International Tables Vol C Tables 4.2.6.8 and 6.1.1.4'
N N -0.0015 0.0010 'International Tables Vol C Tables 4.2.6.8 and 6.1.1.4'
O O -0.0013 0.0018 'International Tables Vol C Tables 4.2.6.8 and 6.1.1.4'
S S 0.0306 0.0409 'International Tables Vol C Tables 4.2.6.8 and 6.1.1.4'
Zn Zn 0.1937 0.5383 'International Tables Vol C Tables 4.2.6.8 and 6.1.1.4'

loop_
_geom_angle_atom_site_label_1
_geom_angle_atom_site_label_2
_geom_angle_atom_site_label_3
_geom_angle
_geom_angle_site_symmetry_1
_geom_angle_site_symmetry_3
_geom_angle_publ_flag
O003 Zn01 Zn01 82.93(11) . 19_766 ?
O003 Zn01 Zn01 82.93(11) 23 19_766 ?
O003 Zn01 O003 88.3(2) 23 . ?
O003 Zn01 O004 86.91(18) . 5_766 ?
O003 Zn01 O004 86.91(18) 23 19_766 ?
O003 Zn01 O004 157.83(17) . 19_766 ?
O003 Zn01 O004 157.83(17) 23 5_766 ?
O004 Zn01 Zn01 75.01(12) 5_766 19_766 ?
O004 Zn01 Zn01 75.00(12) 19_766 19_766 ?
O004 Zn01 O004 89.4(2) 19_766 5_766 ?
O005 Zn01 Zn01 175.14(19) . 19_766 ?
O005 Zn01 O003 100.52(17) . . ?
O005 Zn01 O003 100.52(17) . 23 ?
O005 Zn01 O004 101.64(18) . 19_766 ?
O005 Zn01 O004 101.64(18) . 5_766 ?
O006 S002 C00C 109.2(3) . . ?
O006 S002 C00C 109.2(3) . 22_655 ?
O006 S002 O7 118.9(6) . . ?
C00C S002 C00C 101.3(4) . 22_655 ?
O7 S002 C00C 108.4(4) . . ?
O7 S002 C00C 108.4(4) . 22_655 ?
C007 O003 Zn01 122.9(3) . . ?
C007 O004 Zn01 133.0(4) . 19_766 ?
O003 C007 C00B 115.9(5) . . ?
O004 C007 O003 126.0(4) . . ?
O004 C007 C00B 118.1(5) . . ?
C00A N008 C00A 122.3(8) 22_655 . ?
C00A N008 C11 117.7(4) . . ?
C00A N008 C11 117.7(4) 22_655 . ?
C11 C10 H10 120.7 . . ?
C11 C10 C12 118.7(11) . 10_566 ?
C12 C10 H10 120.7 10_566 . ?
N008 C00A C00F 120.2(6) . . ?
C00C C00A N008 122.7(6) . . ?
C00C C00A C00F 116.9(5) . . ?
C00D C00B C007 121.5(5) . . ?
C00E C00B C007 120.0(5) . . ?
C00E C00B C00D 118.5(5) . . ?
C00A C00C S002 119.4(4) . . ?
C00D C00C S002 119.2(5) . . ?
C00D C00C C00A 121.3(5) . . ?
C00B C00D H00D 119.6 . . ?
C00C C00D C00B 120.8(5) . . ?
C00C C00D H00D 119.6 . . ?
C00B C00E H00E 119.0 . . ?
C00B C00E C00F 122.0(5) . . ?
C00F C00E H00E 119.0 . . ?
C00A C00F H00F 119.8 . . ?
C00E C00F C00A 120.3(6) . . ?
C00E C00F H00F 119.8 . . ?
C10 C11 N008 116.6(10) . . ?
C12 C11 N008 116.2(12) . . ?
C12 C11 C10 127.2(11) . . ?
C10 C12 H12 122.9 25_666 . ?
C11 C12 C10 114.1(11) . 25_666 ?
C11 C12 H12 122.9 . . ?

loop_
_geom_bond_atom_site_label_1
_geom_bond_atom_site_label_2
_geom_bond_distance
_geom_bond_site_symmetry_2
_geom_bond_publ_flag
Zn01 Zn01 3.0043(11) 19_766 ?
Zn01 O003 2.010(3) 23 ?
Zn01 O003 2.010(3) . ?
Zn01 O004 2.026(3) 19_766 ?
Zn01 O004 2.026(3) 5_766 ?
Zn01 O005 1.965(5) . ?
S002 O006 1.432(6) . ?
S002 C00C 1.740(6) 22_655 ?
S002 C00C 1.740(6) . ?
S002 O7 1.487(10) . ?
O003 C007 1.258(6) . ?
O004 C007 1.250(7) . ?
C007 C00B 1.493(6) . ?
N008 C00A 1.390(7) 22_655 ?
N008 C00A 1.390(7) . ?
N008 C11 1.504(13) . ?
C10 H10 0.9400 . ?
C10 C11 1.388(13) . ?
C10 C12 1.423(8) 10_566 ?
C00A C00C 1.390(8) . ?
C00A C00F 1.437(9) . ?
C00B C00D 1.396(8) . ?
C00B C00E 1.369(8) . ?
C00C C00D 1.386(7) . ?
C00D H00D 0.9400 . ?
C00E H00E 0.9400 . ?
C00E C00F 1.370(7) . ?
C00F H00F 0.9400 . ?
C11 C12 1.321(12) . ?
C12 H12 0.9400 . ?

loop_
_geom_torsion_atom_site_label_1
_geom_torsion_atom_site_label_2
_geom_torsion_atom_site_label_3
_geom_torsion_atom_site_label_4
_geom_torsion
_geom_torsion_site_symmetry_1
_geom_torsion_site_symmetry_2
_geom_torsion_site_symmetry_3
_geom_torsion_site_symmetry_4
_geom_torsion_publ_flag
Zn01 O003 C007 O004 -4.7(9) . . . . ?
Zn01 O003 C007 C00B 174.0(4) . . . . ?
Zn01 O004 C007 O003 1.4(10) 19_766 . . . ?
Zn01 O004 C007 C00B -177.3(4) 19_766 . . . ?
S002 C00C C00D C00B 174.0(6) . . . . ?
O003 C007 C00B C00D 4.3(10) . . . . ?
O003 C007 C00B C00E -172.3(7) . . . . ?
O004 C007 C00B C00D -176.9(6) . . . . ?
O004 C007 C00B C00E 6.5(11) . . . . ?
O006 S002 C00C C00A -146.7(7) . . . . ?
O006 S002 C00C C00D 38.2(7) . . . . ?
C007 C00B C00D C00C -178.0(7) . . . . ?
C007 C00B C00E C00F -179.4(8) . . . . ?
N008 C00A C00C S002 10.1(13) . . . . ?
N008 C00A C00C C00D -174.9(8) . . . . ?
N008 C00A C00F C00E 177.4(9) . . . . ?
N008 C11 C12 C10 179.994(5) . . . 25_666 ?
C10 C11 C12 C10 -0.006(8) . . . 25_666 ?
C00A N008 C00A C00C 19.6(19) 22_655 . . . ?
C00A N008 C00A C00F -156.1(8) 22_655 . . . ?
C00A N008 C11 C10 81.7(9) 22_655 . . . ?
C00A N008 C11 C10 -81.7(9) . . . . ?
C00A N008 C11 C12 98.3(9) . . . . ?
C00A N008 C11 C12 -98.3(9) 22_655 . . . ?
C00A C00C C00D C00B -1.0(12) . . . . ?
C00B C00E C00F C00A -3.9(15) . . . . ?
C00C S002 C00C C00A -31.5(9) 22_655 . . . ?
C00C S002 C00C C00D 153.4(4) 22_655 . . . ?
C00C C00A C00F C00E 1.5(14) . . . . ?
C00D C00B C00E C00F 3.8(13) . . . . ?
C00E C00B C00D C00C -1.4(11) . . . . ?
C00F C00A C00C S002 -174.1(7) . . . . ?
C00F C00A C00C C00D 0.9(13) . . . . ?
C11 N008 C00A C00C -177.8(9) . . . . ?
C11 N008 C00A C00F 6.5(15) . . . . ?
O7 S002 C00C C00A 82.4(8) . . . . ?
O7 S002 C00C C00D -92.7(7) . . . . ?
C12 C10 C11 N008 180.000(5) 10_566 . . . ?
C12 C10 C11 C12 0.000(7) 10_566 . . . ?

loop_
_smtbx_masks_void_nr
_smtbx_masks_void_average_x
_smtbx_masks_void_average_y
_smtbx_masks_void_average_z
_smtbx_masks_void_volume
_smtbx_masks_void_count_electrons
_smtbx_masks_void_content
1 -0.122 -0.858 -0.468 16214.8 1845.3 '45 C3H7NO'
